data_2233804
loop_
_publ_author_name
'Bulhosa, Maria C. S.'
'Gervini, Vanessa Carratu'
'Bresolin, Leandro'
'Locatelli, Aline'
'de Oliveira, Adriano Bof'

_publ_section_title
;
 <i>N</i>'-[3-(Hydroxyimino)butan-2-ylidene]-4-methylbenzene-1-sulfonohydrazide
;
_journal_coeditor_code FY2042
_journal_issue 3
_journal_name_full 'Acta Crystallographica Section E'
_journal_page_first o592
_journal_paper_doi 10.1107/S1600536812003339
_journal_volume 68
_journal_year 2012
_chemical_formula_iupac 'C11 H15 N3 O3 S'
_chemical_formula_moiety 'C11 H15 N3 O3 S'
_chemical_formula_sum 'C11 H15 N3 O3 S'
_chemical_formula_weight 269.32
_chemical_name_common 2-Oxime-3-(methylbenzene-1-sulfonohydrazide)butane
_chemical_name_systematic
;
<i>N</i>'-[3-(Hydroxyimino)butan-2-ylidene]-4-methylbenzene-1-sulfonohydrazide
;
_space_group_IT_number 2
_symmetry_cell_setting triclinic
_symmetry_space_group_name_Hall '-P 1'
_symmetry_space_group_name_H-M 'P -1'
_atom_sites_solution_hydrogens geom
_atom_sites_solution_primary direct
_atom_sites_solution_secondary difmap
_audit_creation_method SHELXL-97
_cell_angle_alpha 83.5860(10)
_cell_angle_beta 77.4530(10)
_cell_angle_gamma 87.6880(10)
_cell_formula_units_Z 2
_cell_length_a 5.57400(10)
_cell_length_b 10.4354(2)
_cell_length_c 11.3997(2)
_cell_measurement_reflns_used 6049
_cell_measurement_temperature 293(2)
_cell_measurement_theta_max 28.27
_cell_measurement_theta_min 2.55
_cell_volume 643.11(2)
_computing_cell_refinement '<i>SAINT</i> (Bruker, 2005)'
_computing_data_collection '<i>COSMO</i> (Bruker, 2005)'
_computing_data_reduction '<i>SAINT</i> (Bruker, 2005)'
_computing_molecular_graphics '<i>DIAMOND</i> (Brandenburg, 2006)'
_computing_publication_material '<i>publCIF</i> (Westrip, 2010)'
_computing_structure_refinement '<i>SHELXL97</i> (Sheldrick, 2008)'
_computing_structure_solution '<i>SHELXS97</i> (Sheldrick, 2008)'
_diffrn_ambient_temperature 293(2)
_diffrn_measured_fraction_theta_full 0.998
_diffrn_measured_fraction_theta_max 0.998
_diffrn_measurement_device_type 'Bruker APEXII CCD'
_diffrn_measurement_method '\f and \w scans'
_diffrn_radiation_monochromator graphite
_diffrn_radiation_type MoK\a
_diffrn_radiation_wavelength 0.71073
_diffrn_reflns_av_R_equivalents 0.0146
_diffrn_reflns_av_sigmaI/netI 0.0138
_diffrn_reflns_limit_h_max 6
_diffrn_reflns_limit_h_min -7
_diffrn_reflns_limit_k_max 13
_diffrn_reflns_limit_k_min -13
_diffrn_reflns_limit_l_max 15
_diffrn_reflns_limit_l_min -15
_diffrn_reflns_number 11000
_diffrn_reflns_theta_full 28.33
_diffrn_reflns_theta_max 28.33
_diffrn_reflns_theta_min 1.84
_diffrn_standards_number 0
_exptl_absorpt_coefficient_mu 0.256
_exptl_absorpt_correction_T_max 0.9458
_exptl_absorpt_correction_T_min 0.8719
_exptl_absorpt_correction_type multi-scan
_exptl_absorpt_process_details '(SADABS; Bruker, 2005)'
_exptl_crystal_colour colourless
_exptl_crystal_density_diffrn 1.391
_exptl_crystal_density_method 'not measured'
_exptl_crystal_description block
_exptl_crystal_F_000 284
_exptl_crystal_size_max 0.55
_exptl_crystal_size_mid 0.24
_exptl_crystal_size_min 0.22
_refine_diff_density_max 0.266
_refine_diff_density_min -0.280
_refine_ls_extinction_method none
_refine_ls_goodness_of_fit_ref 1.047
_refine_ls_hydrogen_treatment mixed
_refine_ls_matrix_type full
_refine_ls_number_parameters 174
_refine_ls_number_reflns 3211
_refine_ls_number_restraints 0
_refine_ls_restrained_S_all 1.047
_refine_ls_R_factor_all 0.0404
_refine_ls_R_factor_gt 0.0358
_refine_ls_shift/su_max 0.000
_refine_ls_shift/su_mean 0.000
_refine_ls_structure_factor_coef Fsqd
_refine_ls_weighting_details 'calc w=1/[\s^2^(Fo^2^)+(0.0651P)^2^+0.1526P] where P=(Fo^2^+2Fc^2^)/3'
_refine_ls_weighting_scheme calc
_refine_ls_wR_factor_gt 0.1073
_refine_ls_wR_factor_ref 0.1124
_reflns_number_gt 2862
_reflns_number_total 3211
_reflns_threshold_expression I>2\s(I)
_cod_data_source_file fy2042.cif
_cod_data_source_block I
_cod_database_code 2233804
_cod_database_fobs_code 2233804

loop_
_symmetry_equiv_pos_as_xyz
'x, y, z'
'-x, -y, -z'

loop_
_atom_site_type_symbol
_atom_site_label
_atom_site_fract_x
_atom_site_fract_y
_atom_site_fract_z
_atom_site_U_iso_or_equiv
_atom_site_adp_type
_atom_site_calc_flag
_atom_site_refinement_flags
_atom_site_occupancy
_atom_site_symmetry_multiplicity
S S1 0.94931(6) 0.06163(3) 0.19318(3) 0.03670(12) Uani d . 1 1
O O3 1.14412(19) -0.00383(11) 0.11725(10) 0.0465(3) Uani d . 1 1
O O1 0.0184(2) 0.53370(13) 0.13328(14) 0.0599(3) Uani d . 1 1
O O2 1.00547(19) 0.14436(11) 0.27426(10) 0.0474(3) Uani d . 1 1
N N3 0.8101(2) 0.14880(12) 0.09796(12) 0.0410(3) Uani d . 1 1
N N2 0.6390(2) 0.23836(11) 0.14677(11) 0.0383(3) Uani d . 1 1
N N1 0.1759(2) 0.44076(12) 0.07432(12) 0.0446(3) Uani d . 1 1
C C3 0.4937(2) 0.28939(12) 0.08064(12) 0.0361(3) Uani d . 1 1
C C5 0.7414(2) -0.05473(13) 0.27630(13) 0.0377(3) Uani d . 1 1
C C2 0.3235(2) 0.38812(13) 0.13806(13) 0.0393(3) Uani d . 1 1
C C8 0.4212(3) -0.23753(16) 0.41661(14) 0.0489(4) Uani d . 1 1
C C6 0.8088(3) -0.18421(15) 0.28051(16) 0.0493(4) Uani d . 1 1
H H9 0.9602 -0.2102 0.2366 0.059 Uiso calc R 1 1
C C9 0.3564(3) -0.10782(18) 0.40921(16) 0.0546(4) Uani d . 1 1
H H11 0.2030 -0.0821 0.4513 0.066 Uiso calc R 1 1
C C10 0.5143(3) -0.01583(16) 0.34077(16) 0.0502(4) Uani d . 1 1
H H12 0.4691 0.0710 0.3379 0.060 Uiso calc R 1 1
C C4 0.4871(3) 0.25726(17) -0.04261(15) 0.0496(4) Uani d . 1 1
H H5 0.4554 0.1671 -0.0395 0.074 Uiso calc R 1 1
H H6 0.6424 0.2770 -0.0962 0.074 Uiso calc R 1 1
H H7 0.3591 0.3070 -0.0716 0.074 Uiso calc R 1 1
C C7 0.6482(3) -0.27425(16) 0.35074(17) 0.0554(4) Uani d . 1 1
H H10 0.6934 -0.3611 0.3539 0.066 Uiso calc R 1 1
C C11 0.2476(4) -0.3351(2) 0.49484(18) 0.0665(5) Uani d . 1 1
H H13 0.0895 -0.3248 0.4741 0.100 Uiso calc R 1 1
H H14 0.2317 -0.3220 0.5782 0.100 Uiso calc R 1 1
H H15 0.3110 -0.4205 0.4820 0.100 Uiso calc R 1 1
C C1 0.3317(3) 0.41963(17) 0.26113(15) 0.0539(4) Uani d . 1 1
H H2 0.1975 0.4771 0.2887 0.081 Uiso calc R 1 1
H H3 0.4844 0.4604 0.2586 0.081 Uiso calc R 1 1
H H4 0.3186 0.3418 0.3155 0.081 Uiso calc R 1 1
H H8 0.794(4) 0.1114(19) 0.0409(19) 0.053(5) Uiso d . 1 1
H H1 -0.061(5) 0.556(2) 0.079(2) 0.082(8) Uiso d . 1 1

loop_
_atom_site_aniso_label
_atom_site_aniso_U_11
_atom_site_aniso_U_22
_atom_site_aniso_U_33
_atom_site_aniso_U_12
_atom_site_aniso_U_13
_atom_site_aniso_U_23
S1 0.03284(18) 0.03859(19) 0.0401(2) 0.00890(12) -0.01154(13) -0.00617(13)
O3 0.0385(5) 0.0504(6) 0.0492(6) 0.0159(4) -0.0088(4) -0.0071(5)
O1 0.0532(7) 0.0575(7) 0.0732(8) 0.0290(6) -0.0195(6) -0.0236(6)
O2 0.0453(5) 0.0482(6) 0.0538(6) 0.0033(4) -0.0191(5) -0.0124(5)
N3 0.0415(6) 0.0419(6) 0.0407(6) 0.0153(5) -0.0128(5) -0.0067(5)
N2 0.0352(5) 0.0364(6) 0.0425(6) 0.0083(4) -0.0080(5) -0.0040(5)
N1 0.0374(6) 0.0396(6) 0.0567(8) 0.0137(5) -0.0106(5) -0.0093(5)
C3 0.0323(6) 0.0333(6) 0.0412(7) 0.0042(5) -0.0067(5) -0.0015(5)
C5 0.0373(6) 0.0396(7) 0.0382(7) 0.0059(5) -0.0133(5) -0.0053(5)
C2 0.0347(6) 0.0357(6) 0.0461(7) 0.0045(5) -0.0064(5) -0.0045(6)
C8 0.0541(8) 0.0520(9) 0.0427(8) -0.0057(7) -0.0148(6) -0.0042(7)
C6 0.0467(8) 0.0431(8) 0.0566(9) 0.0095(6) -0.0073(7) -0.0096(7)
C9 0.0450(8) 0.0599(10) 0.0548(9) 0.0056(7) -0.0030(7) -0.0059(8)
C10 0.0460(8) 0.0444(8) 0.0568(9) 0.0110(6) -0.0060(7) -0.0041(7)
C4 0.0522(8) 0.0521(9) 0.0457(8) 0.0189(7) -0.0145(7) -0.0094(7)
C7 0.0620(10) 0.0392(8) 0.0640(10) 0.0038(7) -0.0123(8) -0.0053(7)
C11 0.0719(12) 0.0650(11) 0.0590(11) -0.0142(9) -0.0079(9) 0.0007(9)
C1 0.0585(9) 0.0545(9) 0.0503(9) 0.0140(7) -0.0129(7) -0.0153(7)

loop_
_atom_type_symbol
_atom_type_description
_atom_type_scat_dispersion_real
_atom_type_scat_dispersion_imag
_atom_type_scat_source
C C 0.0033 0.0016 'International Tables Vol C Tables 4.2.6.8 and 6.1.1.4'
H H 0.0000 0.0000 'International Tables Vol C Tables 4.2.6.8 and 6.1.1.4'
N N 0.0061 0.0033 'International Tables Vol C Tables 4.2.6.8 and 6.1.1.4'
O O 0.0106 0.0060 'International Tables Vol C Tables 4.2.6.8 and 6.1.1.4'
S S 0.1246 0.1234 'International Tables Vol C Tables 4.2.6.8 and 6.1.1.4'

loop_
_geom_angle_atom_site_label_1
_geom_angle_atom_site_label_2
_geom_angle_atom_site_label_3
_geom_angle
O2 S1 O3 119.84(7)
O2 S1 N3 107.87(7)
O3 S1 N3 104.20(6)
O2 S1 C5 108.48(7)
O3 S1 C5 108.09(7)
N3 S1 C5 107.77(6)
N1 O1 H1 98.5(17)
N2 N3 S1 116.06(10)
N2 N3 H8 122.1(14)
S1 N3 H8 113.8(14)
C3 N2 N3 117.27(12)
C2 N1 O1 112.69(13)
N2 C3 C2 113.63(13)
N2 C3 C4 125.81(13)
C2 C3 C4 120.56(12)
C6 C5 C10 120.45(14)
C6 C5 S1 119.79(11)
C10 C5 S1 119.72(11)
N1 C2 C3 115.11(13)
N1 C2 C1 124.73(13)
C3 C2 C1 120.15(12)
C9 C8 C7 118.35(15)
C9 C8 C11 120.18(16)
C7 C8 C11 121.47(16)
C7 C6 C5 119.24(15)
C7 C6 H9 120.4
C5 C6 H9 120.4
C10 C9 C8 121.49(15)
C10 C9 H11 119.3
C8 C9 H11 119.3
C9 C10 C5 119.14(15)
C9 C10 H12 120.4
C5 C10 H12 120.4
C3 C4 H5 109.5
C3 C4 H6 109.5
H5 C4 H6 109.5
C3 C4 H7 109.5
H5 C4 H7 109.5
H6 C4 H7 109.5
C6 C7 C8 121.31(15)
C6 C7 H10 119.3
C8 C7 H10 119.3
C8 C11 H13 109.5
C8 C11 H14 109.5
H13 C11 H14 109.5
C8 C11 H15 109.5
H13 C11 H15 109.5
H14 C11 H15 109.5
C2 C1 H2 109.5
C2 C1 H3 109.5
H2 C1 H3 109.5
C2 C1 H4 109.5
H2 C1 H4 109.5
H3 C1 H4 109.5

loop_
_geom_bond_atom_site_label_1
_geom_bond_atom_site_label_2
_geom_bond_distance
S1 O2 1.4225(11)
S1 O3 1.4349(10)
S1 N3 1.6420(12)
S1 C5 1.7591(14)
O1 N1 1.4084(16)
O1 H1 0.84(3)
N3 N2 1.3807(16)
N3 H8 0.82(2)
N2 C3 1.2843(18)
N1 C2 1.2808(19)
C3 C2 1.4806(18)
C3 C4 1.489(2)
C5 C6 1.386(2)
C5 C10 1.389(2)
C2 C1 1.487(2)
C8 C9 1.385(2)
C8 C7 1.387(2)
C8 C11 1.506(2)
C6 C7 1.383(2)
C6 H9 0.9300
C9 C10 1.381(2)
C9 H11 0.9300
C10 H12 0.9300
C4 H5 0.9600
C4 H6 0.9600
C4 H7 0.9600
C7 H10 0.9300
C11 H13 0.9600
C11 H14 0.9600
C11 H15 0.9600
C1 H2 0.9600
C1 H3 0.9600
C1 H4 0.9600

loop_
_geom_hbond_atom_site_label_D
_geom_hbond_atom_site_label_H
_geom_hbond_atom_site_label_A
_geom_hbond_site_symmetry_A
_geom_hbond_distance_DH
_geom_hbond_distance_HA
_geom_hbond_distance_DA
_geom_hbond_angle_DHA
N3 H8 O3 2_755 0.82(2) 2.19(2) 2.9830(18) 165.0(19)
O1 H1 N1 2_565 0.84(3) 1.99(3) 2.792(2) 160(2)

loop_
_geom_torsion_atom_site_label_1
_geom_torsion_atom_site_label_2
_geom_torsion_atom_site_label_3
_geom_torsion_atom_site_label_4
_geom_torsion
O2 S1 N3 N2 -41.25(12)
O3 S1 N3 N2 -169.63(10)
C5 S1 N3 N2 75.70(12)
S1 N3 N2 C3 -166.53(10)
N3 N2 C3 C2 -177.60(11)
N3 N2 C3 C4 2.3(2)
O2 S1 C5 C6 -117.69(13)
O3 S1 C5 C6 13.69(15)
N3 S1 C5 C6 125.76(13)
O2 S1 C5 C10 60.01(14)
O3 S1 C5 C10 -168.61(12)
N3 S1 C5 C10 -56.54(14)
O1 N1 C2 C3 179.96(12)
O1 N1 C2 C1 0.1(2)
N2 C3 C2 N1 -179.95(12)
C4 C3 C2 N1 0.2(2)
N2 C3 C2 C1 0.0(2)
C4 C3 C2 C1 -179.93(15)
C10 C5 C6 C7 -0.7(2)
S1 C5 C6 C7 176.99(13)
C7 C8 C9 C10 -1.6(3)
C11 C8 C9 C10 178.28(17)
C8 C9 C10 C5 1.1(3)
C6 C5 C10 C9 0.0(2)
S1 C5 C10 C9 -177.65(13)
C5 C6 C7 C8 0.2(3)
C9 C8 C7 C6 0.9(3)
C11 C8 C7 C6 -178.96(17)

loop_
_cod_related_entry_id
_cod_related_entry_database
_cod_related_entry_code
1 ChemSpider 30657487
